data_4073669
loop_
_publ_author_name
'Sundararaman, Anand'
'Varughese, Resmi'
'Li, Haiyan'
'Zakharov, Lev N.'
'Rheingold, Arnold L.'
'J\"akle, Frieder'

_publ_section_title
;
 A Donor&#x2212;Acceptor Dyad with a Highly Lewis Acidic Boryl Group
;
_journal_issue 25
_journal_name_full Organometallics
_journal_page_first 6126
_journal_paper_doi 10.1021/om700520n
_journal_volume 26
_journal_year 2007
_chemical_formula_sum 'C35 H17 B F10 N S2'
_chemical_formula_weight 716.43
_chemical_name_systematic
; 
 ? 
;
_space_group_IT_number 15
_symmetry_cell_setting monoclinic
_symmetry_space_group_name_Hall '-C 2yc'
_symmetry_space_group_name_H-M 'C 1 2/c 1'
_atom_sites_solution_hydrogens geom
_atom_sites_solution_primary direct
_atom_sites_solution_secondary difmap
_audit_creation_method SHELXL-97
_cell_angle_alpha 90.00
_cell_angle_beta 95.898(2)
_cell_angle_gamma 90.00
_cell_formula_units_Z 8
_cell_length_a 37.662(5)
_cell_length_b 9.4987(11)
_cell_length_c 16.760(2)
_cell_measurement_reflns_used 7950
_cell_measurement_temperature 100(2)
_cell_measurement_theta_max 0.00
_cell_measurement_theta_min 0.00
_cell_volume 5964.0(13)
_computing_cell_refinement 'Bruker SMART'
_computing_data_collection 'Bruker SMART'
_computing_data_reduction 'Bruker SAINT'
_computing_molecular_graphics 'Bruker SHELXTL 6.10'
_computing_publication_material 'Bruker SHELXTL'
_computing_structure_refinement 'Bruker SHELXTL 6.10'
_computing_structure_solution 'Bruker SHELXTL 6.10'
_diffrn_ambient_temperature 100(2)
_diffrn_measured_fraction_theta_full 0.975
_diffrn_measured_fraction_theta_max 0.975
_diffrn_measurement_device_type 'Bruker SMART APEX CCD area detector'
_diffrn_measurement_method 'phi and omega scans'
_diffrn_radiation_monochromator graphite
_diffrn_radiation_source 'fine-focus sealed tube'
_diffrn_radiation_type MoK\a
_diffrn_radiation_wavelength 0.71073
_diffrn_reflns_av_R_equivalents 0.0559
_diffrn_reflns_av_sigmaI/netI 0.0507
_diffrn_reflns_limit_h_max 47
_diffrn_reflns_limit_h_min -48
_diffrn_reflns_limit_k_max 12
_diffrn_reflns_limit_k_min -12
_diffrn_reflns_limit_l_max 21
_diffrn_reflns_limit_l_min -21
_diffrn_reflns_number 25074
_diffrn_reflns_theta_full 27.55
_diffrn_reflns_theta_max 27.55
_diffrn_reflns_theta_min 1.09
_exptl_absorpt_coefficient_mu 0.271
_exptl_absorpt_correction_T_max 0.9813
_exptl_absorpt_correction_T_min 0.9208
_exptl_absorpt_correction_type multi-scan
_exptl_absorpt_process_details SADABS
_exptl_crystal_colour Red
_exptl_crystal_density_diffrn 1.596
_exptl_crystal_density_meas 0
_exptl_crystal_density_method 'not measured'
_exptl_crystal_description Needle
_exptl_crystal_F_000 2888
_exptl_crystal_size_max 0.31
_exptl_crystal_size_mid 0.09
_exptl_crystal_size_min 0.07
_refine_diff_density_max 0.383
_refine_diff_density_min -0.318
_refine_diff_density_rms 0.095
_refine_ls_extinction_method none
_refine_ls_goodness_of_fit_ref 1.048
_refine_ls_hydrogen_treatment refall
_refine_ls_matrix_type full
_refine_ls_number_parameters 510
_refine_ls_number_reflns 6716
_refine_ls_number_restraints 0
_refine_ls_restrained_S_all 1.048
_refine_ls_R_factor_all 0.0675
_refine_ls_R_factor_gt 0.0412
_refine_ls_shift/su_max 0.002
_refine_ls_shift/su_mean 0.000
_refine_ls_structure_factor_coef Fsqd
_refine_ls_weighting_details 'calc w=1/[\s^2^(Fo^2^)+(0.0610P)^2^+0.3979P] where P=(Fo^2^+2Fc^2^)/3'
_refine_ls_weighting_scheme calc
_refine_ls_wR_factor_gt 0.0982
_refine_ls_wR_factor_ref 0.1156
_reflns_number_gt 4835
_reflns_number_total 6716
_reflns_threshold_expression >2sigma(I)
_cod_data_source_file om700520n-file002.cif
_cod_data_source_block fjak20
_cod_depositor_comments
;
The following automatic conversions were performed:

'_symmetry_cell_setting' value 'Monoclinic' changed to 'monoclinic'
according to /home/saulius/struct/CIF-dictionaries/cif_core.dic
dictionary named 'cif_core.dic' version 2.4.1 from 2010-06-29.

Automatic conversion script
Id: cif_fix_values 1715 2011-07-08 13:25:40Z adriana 
;
_cod_original_cell_volume 5964.1(12)
_cod_original_sg_symbol_H-M C2/c
_cod_database_code 4073669

loop_
_symmetry_equiv_pos_as_xyz
'x, y, z'
'-x, y, -z+1/2'
'x+1/2, y+1/2, z'
'-x+1/2, y+1/2, -z+1/2'
'-x, -y, -z'
'x, -y, z-1/2'
'-x+1/2, -y+1/2, -z'
'x+1/2, -y+1/2, z-1/2'

loop_
_atom_site_label
_atom_site_type_symbol
_atom_site_fract_x
_atom_site_fract_y
_atom_site_fract_z
_atom_site_U_iso_or_equiv
_atom_site_adp_type
_atom_site_occupancy
_atom_site_symmetry_multiplicity
_atom_site_calc_flag
S1 S 0.918563(14) 0.26251(6) 0.35926(3) 0.02372(14) Uani 1 1 d
S2 S 1.011045(13) -0.01389(5) 0.38772(3) 0.02341(14) Uani 1 1 d
N1 N 1.07970(4) 0.00840(18) 0.35251(11) 0.0230(4) Uani 1 1 d
B1 B 0.84647(6) 0.2495(3) 0.39816(14) 0.0212(5) Uani 1 1 d
C1 C 0.88278(5) 0.1837(2) 0.39910(12) 0.0211(4) Uani 1 1 d
C2 C 0.89366(6) 0.0542(2) 0.43120(12) 0.0216(4) Uani 1 1 d
C3 C 0.92935(6) 0.0220(2) 0.42528(13) 0.0219(4) Uani 1 1 d
C4 C 0.94704(5) 0.1275(2) 0.38823(12) 0.0206(4) Uani 1 1 d
C5 C 0.98414(5) 0.1342(2) 0.37518(12) 0.0216(4) Uani 1 1 d
C6 C 1.00313(6) 0.2450(2) 0.35062(15) 0.0302(5) Uani 1 1 d
C7 C 1.03853(6) 0.2128(2) 0.33902(15) 0.0306(5) Uani 1 1 d
C8 C 1.04698(5) 0.0757(2) 0.35491(12) 0.0220(4) Uani 1 1 d
C9 C 0.81681(5) 0.1651(2) 0.43862(13) 0.0227(5) Uani 1 1 d
C10 C 0.80401(6) 0.0359(2) 0.41123(13) 0.0257(5) Uani 1 1 d
C11 C 0.77867(6) -0.0392(2) 0.44719(15) 0.0321(5) Uani 1 1 d
C12 C 0.76542(6) 0.0152(3) 0.51405(15) 0.0345(6) Uani 1 1 d
C13 C 0.77735(6) 0.1425(3) 0.54380(13) 0.0315(5) Uani 1 1 d
C14 C 0.80235(6) 0.2153(2) 0.50571(13) 0.0253(5) Uani 1 1 d
C15 C 0.83684(5) 0.3969(2) 0.35916(12) 0.0213(4) Uani 1 1 d
C16 C 0.80770(5) 0.4116(2) 0.30195(12) 0.0226(4) Uani 1 1 d
C17 C 0.79984(6) 0.5346(2) 0.26005(13) 0.0278(5) Uani 1 1 d
C18 C 0.82149(6) 0.6507(2) 0.27577(14) 0.0291(5) Uani 1 1 d
C19 C 0.84979(6) 0.6429(2) 0.33419(13) 0.0266(5) Uani 1 1 d
C20 C 0.85690(6) 0.5184(2) 0.37411(13) 0.0241(5) Uani 1 1 d
C21 C 1.08079(5) -0.1373(2) 0.33261(12) 0.0216(4) Uani 1 1 d
C22 C 1.10617(6) -0.2237(2) 0.37453(13) 0.0247(5) Uani 1 1 d
C23 C 1.10819(6) -0.3643(2) 0.35427(14) 0.0291(5) Uani 1 1 d
C24 C 1.08470(7) -0.4206(3) 0.29399(15) 0.0321(5) Uani 1 1 d
C25 C 1.05935(7) -0.3354(3) 0.25375(14) 0.0326(6) Uani 1 1 d
C26 C 1.05749(6) -0.1941(2) 0.27211(13) 0.0269(5) Uani 1 1 d
C27 C 1.11203(5) 0.0876(2) 0.36281(12) 0.0208(4) Uani 1 1 d
C28 C 1.13975(6) 0.0530(2) 0.31710(13) 0.0240(5) Uani 1 1 d
C29 C 1.17173(6) 0.1241(2) 0.32927(14) 0.0284(5) Uani 1 1 d
C30 C 1.17666(6) 0.2310(2) 0.38480(14) 0.0289(5) Uani 1 1 d
C31 C 1.14909(6) 0.2668(2) 0.42903(14) 0.0270(5) Uani 1 1 d
C32 C 1.11685(6) 0.1952(2) 0.41859(13) 0.0240(5) Uani 1 1 d
F1 F 0.81602(3) -0.02071(14) 0.34562(8) 0.0343(3) Uani 1 1 d
F2 F 0.76721(4) -0.16374(14) 0.41746(10) 0.0486(4) Uani 1 1 d
F3 F 0.74074(4) -0.05553(16) 0.54965(10) 0.0509(4) Uani 1 1 d
F4 F 0.76411(4) 0.19547(17) 0.60868(8) 0.0436(4) Uani 1 1 d
F5 F 0.81308(3) 0.34184(14) 0.53615(8) 0.0345(3) Uani 1 1 d
F6 F 0.78632(3) 0.30079(12) 0.28340(7) 0.0259(3) Uani 1 1 d
F7 F 0.77201(4) 0.54156(14) 0.20417(8) 0.0403(4) Uani 1 1 d
F8 F 0.81496(4) 0.76943(14) 0.23439(8) 0.0420(4) Uani 1 1 d
F9 F 0.87044(4) 0.75632(13) 0.35083(9) 0.0360(3) Uani 1 1 d
F10 F 0.88462(3) 0.51776(13) 0.43174(8) 0.0330(3) Uani 1 1 d
C1S C 0.97315(8) 0.5828(3) 0.46374(16) 0.0449(7) Uani 1 1 d
C2S C 0.96551(7) 0.4816(3) 0.51729(15) 0.0432(7) Uani 1 1 d
C3S C 0.99215(8) 0.3985(3) 0.55330(15) 0.0409(7) Uani 1 1 d
H2 H 0.8791(5) -0.006(2) 0.4544(12) 0.015(5) Uiso 1 1 d
H3 H 0.9404(6) -0.061(3) 0.4442(14) 0.034(7) Uiso 1 1 d
H6 H 0.9943(7) 0.339(3) 0.3445(15) 0.043(7) Uiso 1 1 d
H7 H 1.0530(6) 0.276(2) 0.3212(14) 0.030(6) Uiso 1 1 d
H22 H 1.1220(6) -0.187(2) 0.4155(13) 0.023(6) Uiso 1 1 d
H23 H 1.1263(7) -0.422(3) 0.3783(15) 0.044(8) Uiso 1 1 d
H24 H 1.0871(6) -0.515(3) 0.2796(14) 0.033(7) Uiso 1 1 d
H25 H 1.0433(6) -0.372(3) 0.2135(14) 0.034(7) Uiso 1 1 d
H26 H 1.0411(6) -0.135(2) 0.2430(13) 0.024(6) Uiso 1 1 d
H28 H 1.1357(6) -0.022(2) 0.2767(14) 0.029(6) Uiso 1 1 d
H29 H 1.1903(6) 0.097(2) 0.2978(14) 0.034(7) Uiso 1 1 d
H30 H 1.1976(7) 0.278(3) 0.3940(15) 0.039(7) Uiso 1 1 d
H31 H 1.1518(7) 0.337(3) 0.4701(15) 0.041(7) Uiso 1 1 d
H32 H 1.0988(6) 0.218(2) 0.4465(13) 0.018(5) Uiso 1 1 d
D1S H 0.9530(8) 0.642(3) 0.4373(17) 0.059(9) Uiso 1 1 d
D2S H 0.9434(7) 0.468(3) 0.5298(16) 0.048(8) Uiso 1 1 d
D3S H 0.9864(8) 0.327(3) 0.5897(19) 0.070(10) Uiso 1 1 d

loop_
_atom_site_aniso_label
_atom_site_aniso_U_11
_atom_site_aniso_U_22
_atom_site_aniso_U_33
_atom_site_aniso_U_23
_atom_site_aniso_U_13
_atom_site_aniso_U_12
S1 0.0179(3) 0.0231(3) 0.0308(3) 0.0051(2) 0.0057(2) 0.0019(2)
S2 0.0168(3) 0.0209(3) 0.0329(3) 0.0028(2) 0.0046(2) -0.0001(2)
N1 0.0154(8) 0.0221(9) 0.0317(10) -0.0011(7) 0.0031(7) 0.0010(7)
B1 0.0192(12) 0.0250(12) 0.0192(11) -0.0038(9) 0.0015(9) -0.0015(10)
C1 0.0196(10) 0.0208(11) 0.0230(11) 0.0000(8) 0.0028(8) -0.0009(8)
C2 0.0195(10) 0.0234(11) 0.0223(11) 0.0011(8) 0.0046(9) -0.0025(9)
C3 0.0198(10) 0.0204(11) 0.0251(11) 0.0022(8) 0.0011(9) 0.0022(9)
C4 0.0187(10) 0.0224(11) 0.0203(10) -0.0011(8) -0.0002(8) 0.0006(8)
C5 0.0174(10) 0.0233(11) 0.0241(11) 0.0007(8) 0.0011(8) 0.0022(8)
C6 0.0207(11) 0.0237(12) 0.0463(15) 0.0077(10) 0.0044(10) 0.0026(10)
C7 0.0195(11) 0.0262(12) 0.0472(15) 0.0116(10) 0.0086(10) -0.0020(10)
C8 0.0169(10) 0.0233(11) 0.0260(11) 0.0021(8) 0.0035(9) -0.0009(8)
C9 0.0146(10) 0.0255(11) 0.0277(11) 0.0026(9) 0.0009(8) 0.0040(9)
C10 0.0218(11) 0.0273(12) 0.0281(12) 0.0011(9) 0.0031(9) 0.0044(9)
C11 0.0230(11) 0.0231(12) 0.0493(15) 0.0076(10) -0.0010(11) -0.0008(9)
C12 0.0209(11) 0.0404(14) 0.0433(14) 0.0187(12) 0.0088(10) 0.0031(10)
C13 0.0226(12) 0.0477(15) 0.0250(12) 0.0081(10) 0.0059(9) 0.0084(11)
C14 0.0175(10) 0.0316(12) 0.0264(12) 0.0009(9) 0.0006(9) 0.0031(9)
C15 0.0176(10) 0.0239(11) 0.0230(11) -0.0029(8) 0.0054(8) 0.0021(8)
C16 0.0208(11) 0.0233(11) 0.0245(11) -0.0035(8) 0.0055(9) -0.0016(9)
C17 0.0288(12) 0.0291(12) 0.0243(11) -0.0029(9) -0.0026(9) 0.0027(10)
C18 0.0377(13) 0.0197(11) 0.0300(12) 0.0002(9) 0.0038(10) 0.0011(10)
C19 0.0262(12) 0.0213(11) 0.0328(12) -0.0074(9) 0.0047(10) -0.0041(9)
C20 0.0206(11) 0.0253(11) 0.0262(11) -0.0043(9) 0.0017(9) 0.0024(9)
C21 0.0188(10) 0.0241(11) 0.0229(11) 0.0009(8) 0.0075(9) -0.0017(9)
C22 0.0231(11) 0.0252(12) 0.0257(11) 0.0003(9) 0.0017(9) -0.0015(9)
C23 0.0310(13) 0.0240(12) 0.0336(13) 0.0028(10) 0.0095(10) 0.0011(10)
C24 0.0356(14) 0.0249(13) 0.0380(14) -0.0056(10) 0.0141(11) -0.0059(11)
C25 0.0317(13) 0.0392(14) 0.0273(13) -0.0106(10) 0.0050(11) -0.0109(11)
C26 0.0235(11) 0.0343(13) 0.0233(11) -0.0009(10) 0.0038(9) -0.0010(10)
C27 0.0170(10) 0.0211(11) 0.0242(11) 0.0048(8) 0.0018(8) 0.0011(8)
C28 0.0223(11) 0.0238(11) 0.0264(11) 0.0001(9) 0.0047(9) 0.0004(9)
C29 0.0216(11) 0.0293(13) 0.0358(13) 0.0042(10) 0.0095(10) 0.0023(10)
C30 0.0210(11) 0.0262(12) 0.0391(13) 0.0052(10) 0.0007(10) -0.0032(10)
C31 0.0296(12) 0.0241(12) 0.0270(12) 0.0018(9) 0.0013(10) -0.0028(10)
C32 0.0235(11) 0.0261(12) 0.0232(11) 0.0015(9) 0.0058(9) 0.0020(9)
F1 0.0312(7) 0.0320(7) 0.0402(8) -0.0099(6) 0.0063(6) 0.0001(6)
F2 0.0358(8) 0.0272(8) 0.0822(12) 0.0016(7) 0.0041(8) -0.0085(6)
F3 0.0316(8) 0.0548(10) 0.0689(11) 0.0296(8) 0.0186(7) -0.0023(7)
F4 0.0299(8) 0.0744(11) 0.0283(8) 0.0050(7) 0.0113(6) 0.0093(7)
F5 0.0290(7) 0.0399(8) 0.0348(7) -0.0113(6) 0.0042(6) 0.0022(6)
F6 0.0228(6) 0.0245(7) 0.0302(7) -0.0015(5) 0.0012(5) -0.0033(5)
F7 0.0461(9) 0.0311(8) 0.0388(8) 0.0023(6) -0.0185(7) 0.0009(6)
F8 0.0582(10) 0.0232(7) 0.0421(8) 0.0055(6) -0.0070(7) -0.0020(7)
F9 0.0356(8) 0.0211(7) 0.0505(9) -0.0061(6) 0.0004(7) -0.0063(6)
F10 0.0241(7) 0.0295(7) 0.0431(8) -0.0078(6) -0.0074(6) 0.0024(6)
C1S 0.0484(17) 0.0543(18) 0.0307(14) 0.0008(12) -0.0019(12) 0.0159(14)
C2S 0.0285(14) 0.070(2) 0.0317(14) -0.0091(13) 0.0042(11) -0.0135(14)
C3S 0.0621(19) 0.0326(14) 0.0283(13) 0.0034(10) 0.0067(13) -0.0121(13)

loop_
_atom_type_symbol
_atom_type_description
_atom_type_scat_dispersion_real
_atom_type_scat_dispersion_imag
_atom_type_scat_source
C C 0.0033 0.0016 'International Tables Vol C Tables 4.2.6.8 and 6.1.1.4'
H H 0.0000 0.0000 'International Tables Vol C Tables 4.2.6.8 and 6.1.1.4'
B B 0.0013 0.0007 'International Tables Vol C Tables 4.2.6.8 and 6.1.1.4'
N N 0.0061 0.0033 'International Tables Vol C Tables 4.2.6.8 and 6.1.1.4'
F F 0.0171 0.0103 'International Tables Vol C Tables 4.2.6.8 and 6.1.1.4'
S S 0.1246 0.1234 'International Tables Vol C Tables 4.2.6.8 and 6.1.1.4'

loop_
_geom_angle_atom_site_label_1
_geom_angle_atom_site_label_2
_geom_angle_atom_site_label_3
_geom_angle
_geom_angle_site_symmetry_1
_geom_angle_site_symmetry_3
C4 S1 C1 93.24(10) . .
C5 S2 C8 91.65(10) . .
C8 N1 C21 119.98(17) . .
C8 N1 C27 120.09(17) . .
C21 N1 C27 119.69(16) . .
C1 B1 C15 123.09(19) . .
C1 B1 C9 117.81(19) . .
C15 B1 C9 119.10(18) . .
C2 C1 B1 127.25(19) . .
C2 C1 S1 108.76(15) . .
B1 C1 S1 123.99(16) . .
C1 C2 C3 114.60(19) . .
C1 C2 H2 123.8(13) . .
C3 C2 H2 121.6(13) . .
C4 C3 C2 112.67(19) . .
C4 C3 H3 123.0(15) . .
C2 C3 H3 124.3(15) . .
C3 C4 C5 128.31(19) . .
C3 C4 S1 110.69(15) . .
C5 C4 S1 120.98(15) . .
C6 C5 C4 129.1(2) . .
C6 C5 S2 110.21(16) . .
C4 C5 S2 120.71(15) . .
C5 C6 C7 114.3(2) . .
C5 C6 H6 124.5(16) . .
C7 C6 H6 121.1(16) . .
C8 C7 C6 112.9(2) . .
C8 C7 H7 125.4(15) . .
C6 C7 H7 121.7(15) . .
C7 C8 N1 128.60(19) . .
C7 C8 S2 110.92(16) . .
N1 C8 S2 120.36(15) . .
C10 C9 C14 115.1(2) . .
C10 C9 B1 123.06(19) . .
C14 C9 B1 121.86(19) . .
F1 C10 C11 117.2(2) . .
F1 C10 C9 119.55(19) . .
C11 C10 C9 123.3(2) . .
F2 C11 C12 120.4(2) . .
F2 C11 C10 120.4(2) . .
C12 C11 C10 119.1(2) . .
F3 C12 C13 120.0(2) . .
F3 C12 C11 120.1(2) . .
C13 C12 C11 119.8(2) . .
F4 C13 C12 119.5(2) . .
F4 C13 C14 121.1(2) . .
C12 C13 C14 119.4(2) . .
F5 C14 C13 117.64(19) . .
F5 C14 C9 119.07(19) . .
C13 C14 C9 123.3(2) . .
C16 C15 C20 114.72(19) . .
C16 C15 B1 120.62(19) . .
C20 C15 B1 124.56(19) . .
F6 C16 C17 117.00(18) . .
F6 C16 C15 119.60(18) . .
C17 C16 C15 123.4(2) . .
F7 C17 C16 120.75(19) . .
F7 C17 C18 120.1(2) . .
C16 C17 C18 119.2(2) . .
F8 C18 C19 120.3(2) . .
F8 C18 C17 120.2(2) . .
C19 C18 C17 119.5(2) . .
F9 C19 C20 120.8(2) . .
F9 C19 C18 119.7(2) . .
C20 C19 C18 119.5(2) . .
F10 C20 C19 116.84(18) . .
F10 C20 C15 119.56(19) . .
C19 C20 C15 123.6(2) . .
C26 C21 C22 119.4(2) . .
C26 C21 N1 121.31(19) . .
C22 C21 N1 119.25(19) . .
C23 C22 C21 119.8(2) . .
C23 C22 H22 119.7(13) . .
C21 C22 H22 120.5(13) . .
C22 C23 C24 120.5(2) . .
C22 C23 H23 121.0(17) . .
C24 C23 H23 118.4(16) . .
C25 C24 C23 119.4(2) . .
C25 C24 H24 121.3(15) . .
C23 C24 H24 119.2(15) . .
C24 C25 C26 120.8(2) . .
C24 C25 H25 120.1(15) . .
C26 C25 H25 119.1(15) . .
C21 C26 C25 120.0(2) . .
C21 C26 H26 119.1(14) . .
C25 C26 H26 120.8(14) . .
C32 C27 C28 119.4(2) . .
C32 C27 N1 121.46(19) . .
C28 C27 N1 119.13(19) . .
C29 C28 C27 119.7(2) . .
C29 C28 H28 121.8(13) . .
C27 C28 H28 118.5(13) . .
C30 C29 C28 121.1(2) . .
C30 C29 H29 121.1(14) . .
C28 C29 H29 117.8(14) . .
C29 C30 C31 119.2(2) . .
C29 C30 H30 122.0(16) . .
C31 C30 H30 118.7(16) . .
C30 C31 C32 120.6(2) . .
C30 C31 H31 121.8(15) . .
C32 C31 H31 117.4(15) . .
C27 C32 C31 120.0(2) . .
C27 C32 H32 118.9(14) . .
C31 C32 H32 121.1(14) . .
C2S C1S C3S 119.7(3) . 5_766
C2S C1S D1S 118.7(17) . .
C3S C1S D1S 121.6(17) 5_766 .
C1S C2S C3S 120.1(3) . .
C1S C2S D2S 121.5(18) . .
C3S C2S D2S 118.4(18) . .
C2S C3S C1S 120.2(2) . 5_766
C2S C3S D3S 119.2(19) . .
C1S C3S D3S 120.6(19) 5_766 .

loop_
_geom_bond_atom_site_label_1
_geom_bond_atom_site_label_2
_geom_bond_distance
_geom_bond_site_symmetry_2
S1 C4 1.710(2) .
S1 C1 1.734(2) .
S2 C5 1.734(2) .
S2 C8 1.735(2) .
N1 C8 1.392(3) .
N1 C21 1.425(3) .
N1 C27 1.427(3) .
B1 C1 1.502(3) .
B1 C15 1.572(3) .
B1 C9 1.583(3) .
C1 C2 1.387(3) .
C2 C3 1.392(3) .
C2 H2 0.90(2) .
C3 C4 1.385(3) .
C3 H3 0.93(2) .
C4 C5 1.438(3) .
C5 C6 1.360(3) .
C6 C7 1.400(3) .
C6 H6 0.95(3) .
C7 C8 1.360(3) .
C7 H7 0.89(2) .
C9 C10 1.379(3) .
C9 C14 1.383(3) .
C10 F1 1.344(2) .
C10 C11 1.379(3) .
C11 F2 1.337(3) .
C11 C12 1.374(3) .
C12 F3 1.336(3) .
C12 C13 1.366(4) .
C13 F4 1.340(3) .
C13 C14 1.377(3) .
C14 F5 1.352(3) .
C15 C16 1.388(3) .
C15 C20 1.388(3) .
C16 F6 1.342(2) .
C16 C17 1.380(3) .
C17 F7 1.333(2) .
C17 C18 1.380(3) .
C18 F8 1.334(3) .
C18 C19 1.373(3) .
C19 F9 1.341(2) .
C19 C20 1.372(3) .
C20 F10 1.347(2) .
C21 C26 1.381(3) .
C21 C22 1.394(3) .
C22 C23 1.382(3) .
C22 H22 0.93(2) .
C23 C24 1.381(3) .
C23 H23 0.93(3) .
C24 C25 1.375(4) .
C24 H24 0.94(2) .
C25 C26 1.381(3) .
C25 H25 0.93(2) .
C26 H26 0.93(2) .
C27 C32 1.384(3) .
C27 C28 1.396(3) .
C28 C29 1.377(3) .
C28 H28 0.99(2) .
C29 C30 1.377(3) .
C29 H29 0.95(2) .
C30 C31 1.379(3) .
C30 H30 0.90(3) .
C31 C32 1.387(3) .
C31 H31 0.96(3) .
C32 H32 0.89(2) .
C1S C2S 1.366(4) .
C1S C3S 1.377(4) 5_766
C1S D1S 1.01(3) .
C2S C3S 1.368(4) .
C2S D2S 0.89(3) .
C3S C1S 1.378(4) 5_766
C3S D3S 0.95(3) .
